data_7227127
loop_
_publ_author_name
'Dey, Dhananjay'
'Chopra, Deepak'

_publ_section_title
;
 Occurrence of 3D isostructurality in fluorinated phenyl benzamidines
;
_journal_issue 1
_journal_name_full CrystEngComm
_journal_page_first 47
_journal_paper_doi 10.1039/C6CE01924B
_journal_volume 19
_journal_year 2017
_chemical_formula_sum 'C13 H10 F2 N2'
_chemical_formula_weight 232.23
_space_group_crystal_system monoclinic
_space_group_IT_number 14
_space_group_name_Hall '-P 2ybc'
_space_group_name_H-M_alt 'P 1 21/c 1'
_symmetry_space_group_name_Hall '-P 2ybc'
_symmetry_space_group_name_H-M 'P 1 21/c 1'
_atom_sites_solution_hydrogens geom
_audit_creation_method SHELXL-2014/7
_audit_update_record
;
2016-10-11 deposited with the CCDC.
2016-11-16 downloaded from the CCDC.
;
_cell_angle_alpha 90
_cell_angle_beta 93.915(2)
_cell_angle_gamma 90
_cell_formula_units_Z 4
_cell_length_a 9.4875(3)
_cell_length_b 11.5929(4)
_cell_length_c 10.3365(3)
_cell_measurement_reflns_used 4683
_cell_measurement_temperature 100(2)
_cell_measurement_theta_max 31.59
_cell_measurement_theta_min 2.87
_cell_volume 1134.23(6)
_computing_structure_refinement 'SHELXL-2014/7 (Sheldrick, 2014)'
_diffrn_ambient_temperature 100(2)
_diffrn_measured_fraction_theta_full 0.999
_diffrn_measured_fraction_theta_max 0.981
_diffrn_measurement_device_type 'Bruker APEX-II CCD'
_diffrn_radiation_type MoK\a
_diffrn_radiation_wavelength 0.71073
_diffrn_reflns_av_R_equivalents 0.0268
_diffrn_reflns_av_unetI/netI 0.0362
_diffrn_reflns_Laue_measured_fraction_full 0.999
_diffrn_reflns_Laue_measured_fraction_max 0.981
_diffrn_reflns_limit_h_max 11
_diffrn_reflns_limit_h_min -13
_diffrn_reflns_limit_k_max 17
_diffrn_reflns_limit_k_min -12
_diffrn_reflns_limit_l_max 15
_diffrn_reflns_limit_l_min -15
_diffrn_reflns_number 14067
_diffrn_reflns_point_group_measured_fraction_full 0.999
_diffrn_reflns_point_group_measured_fraction_max 0.981
_diffrn_reflns_theta_full 25.242
_diffrn_reflns_theta_max 31.473
_diffrn_reflns_theta_min 2.152
_exptl_absorpt_coefficient_mu 0.105
_exptl_absorpt_correction_type multi-scan
_exptl_absorpt_process_details SADABS
_exptl_crystal_colour colorless
_exptl_crystal_density_diffrn 1.360
_exptl_crystal_description longplate
_exptl_crystal_F_000 480
_exptl_crystal_size_max 0.300
_exptl_crystal_size_mid 0.200
_exptl_crystal_size_min 0.100
_exptl_transmission_factor_max 0.746
_exptl_transmission_factor_min 0.678
_refine_diff_density_max 0.856
_refine_diff_density_min -0.582
_refine_diff_density_rms 0.058
_refine_ls_extinction_method none
_refine_ls_goodness_of_fit_ref 1.073
_refine_ls_hydrogen_treatment constr
_refine_ls_matrix_type full
_refine_ls_number_parameters 158
_refine_ls_number_reflns 3696
_refine_ls_number_restraints 4
_refine_ls_restrained_S_all 1.076
_refine_ls_R_factor_all 0.0753
_refine_ls_R_factor_gt 0.0574
_refine_ls_shift/su_max 0.000
_refine_ls_shift/su_mean 0.000
_refine_ls_structure_factor_coef Fsqd
_refine_ls_weighting_details 'w=1/[\s^2^(Fo^2^)+(0.0654P)^2^+0.4883P] where P=(Fo^2^+2Fc^2^)/3'
_refine_ls_weighting_scheme calc
_refine_ls_wR_factor_gt 0.1413
_refine_ls_wR_factor_ref 0.1511
_reflns_Friedel_coverage 0.000
_reflns_number_gt 2804
_reflns_number_total 3696
_reflns_threshold_expression 'I > 2\s(I)'
_cod_data_source_file c6ce01924b2.cif
_cod_data_source_block DB23
_cod_depositor_comments 'Adding full bibliography for 7227125--7227128.cif.'
_cod_database_code 7227127
_shelx_shelxl_version_number 2014/7
_shelx_space_group_comment
;
The symmetry employed for this shelxl refinement is uniquely defined
by the following loop, which should always be used as a source of
symmetry information in preference to the above space-group names.
They are only intended as comments.
;
_shelx_estimated_absorpt_t_min 0.969
_shelx_estimated_absorpt_t_max 0.990

loop_
_space_group_symop_operation_xyz
'x, y, z'
'-x, y+1/2, -z+1/2'
'-x, -y, -z'
'x, -y-1/2, z-1/2'

loop_
_atom_site_label
_atom_site_type_symbol
_atom_site_fract_x
_atom_site_fract_y
_atom_site_fract_z
_atom_site_U_iso_or_equiv
_atom_site_adp_type
_atom_site_occupancy
_atom_site_site_symmetry_order
_atom_site_calc_flag
_atom_site_refinement_flags_posn
_atom_site_refinement_flags_adp
_atom_site_refinement_flags_occupancy
_atom_site_disorder_assembly
_atom_site_disorder_group
F1A F 0.89265(10) 0.14402(10) 0.40205(10) 0.0317(3) Uani 0.928(2) 1 d . . P A 1
C1A C 0.54973(14) 0.18213(12) 0.52810(12) 0.0165(3) Uani 0.928(2) 1 d . . P A 1
C2A C 0.55566(16) 0.09548(14) 0.62196(13) 0.0219(3) Uani 0.928(2) 1 d . . P A 1
H2A H 0.4798 0.0857 0.6763 0.026 Uiso 0.928(2) 1 calc R U P A 1
C3A C 0.67249(17) 0.02375(14) 0.63571(15) 0.0268(3) Uani 0.928(2) 1 d . . P A 1
H3A H 0.6747 -0.0360 0.6987 0.032 Uiso 0.928(2) 1 calc R U P A 1
C4A C 0.78578(16) 0.03712(14) 0.56011(15) 0.0255(3) Uani 0.928(2) 1 d . . P A 1
H4A H 0.8658 -0.0121 0.5698 0.031 Uiso 0.928(2) 1 calc R U P A 1
C5A C 0.77790(15) 0.12475(14) 0.47017(15) 0.0242(3) Uani 0.928(2) 1 d . . P A 1
C6A C 0.66228(15) 0.19608(13) 0.45000(14) 0.0210(3) Uani 0.928(2) 1 d . . P A 1
H6A H 0.6595 0.2535 0.3843 0.025 Uiso 0.928(2) 1 calc R U P A 1
F1B F 0.6777(3) -0.0591(5) 0.7236(5) 0.0317(3) Uani 0.072(2) 1 d D . P A 2
C1B C 0.54973(14) 0.18213(12) 0.52810(12) 0.0165(3) Uani 0.072(2) 1 d . . P A 2
C2B C 0.66228(15) 0.19608(13) 0.45000(14) 0.0210(3) Uani 0.072(2) 1 d . . P A 2
H2B H 0.6595 0.2535 0.3843 0.025 Uiso 0.072(2) 1 calc R U P A 2
C3B C 0.77790(15) 0.12475(14) 0.47017(15) 0.0242(3) Uani 0.072(2) 1 d . . P A 2
H3B H 0.8563 0.1367 0.4193 0.029 Uiso 0.072(2) 1 calc R U P A 2
C4B C 0.78578(16) 0.03712(14) 0.56011(15) 0.0255(3) Uani 0.072(2) 1 d . . P A 2
H4B H 0.8658 -0.0121 0.5698 0.031 Uiso 0.072(2) 1 calc DR U P A 2
C5B C 0.67249(17) 0.02375(14) 0.63571(15) 0.0268(3) Uani 0.072(2) 1 d D . P A 2
C6B C 0.55566(16) 0.09548(14) 0.62196(13) 0.0219(3) Uani 0.072(2) 1 d . . P A 2
H6B H 0.4798 0.0857 0.6763 0.026 Uiso 0.072(2) 1 calc R U P A 2
F2 F -0.06806(10) 0.59549(9) 0.32923(9) 0.0329(3) Uani 1 1 d . . . . .
N1 N 0.39242(12) 0.30231(11) 0.39612(11) 0.0183(2) Uani 1 1 d . . . . .
N2 N 0.35521(13) 0.28187(12) 0.61721(11) 0.0238(3) Uani 1 1 d . . . . .
H2C H 0.2809 0.3275 0.6122 0.029 Uiso 1 1 calc R U . . .
H2D H 0.3839 0.2502 0.6918 0.029 Uiso 1 1 calc R U . . .
C13 C 0.42528(14) 0.26044(12) 0.51037(12) 0.0163(3) Uani 1 1 d . . . . .
C7 C 0.27398(15) 0.37787(13) 0.38371(12) 0.0178(3) Uani 1 1 d . . . . .
C12 C 0.13949(15) 0.33330(14) 0.35566(13) 0.0218(3) Uani 1 1 d . . . . .
H12 H 0.1267 0.2522 0.3488 0.026 Uiso 1 1 calc DR U . . .
C10 C 0.04546(16) 0.52318(14) 0.34755(14) 0.0239(3) Uani 1 1 d . . . . .
C8 C 0.29239(16) 0.49706(14) 0.39324(14) 0.0244(3) Uani 1 1 d . . . . .
H8 H 0.3841 0.5281 0.4122 0.029 Uiso 1 1 calc R U . . .
C11 C 0.02281(16) 0.40659(15) 0.33735(14) 0.0248(3) Uani 1 1 d . . . . .
H11 H -0.0694 0.3765 0.3184 0.030 Uiso 1 1 calc R U . . .
C9 C 0.17714(18) 0.57036(15) 0.37509(15) 0.0282(3) Uani 1 1 d . . . . .
H9 H 0.1889 0.6516 0.3816 0.034 Uiso 1 1 calc R U . . .

loop_
_atom_site_aniso_label
_atom_site_aniso_U_11
_atom_site_aniso_U_22
_atom_site_aniso_U_33
_atom_site_aniso_U_23
_atom_site_aniso_U_13
_atom_site_aniso_U_12
F1A 0.0204(5) 0.0420(7) 0.0338(6) 0.0004(5) 0.0099(4) 0.0035(4)
C1A 0.0159(6) 0.0179(6) 0.0154(5) -0.0034(5) -0.0002(4) 0.0003(5)
C2A 0.0208(7) 0.0270(8) 0.0179(6) 0.0019(5) 0.0014(5) 0.0027(6)
C3A 0.0266(8) 0.0282(8) 0.0251(7) 0.0031(6) -0.0021(6) 0.0062(6)
C4A 0.0206(7) 0.0262(8) 0.0291(7) -0.0052(6) -0.0030(5) 0.0072(6)
C5A 0.0177(7) 0.0279(8) 0.0274(7) -0.0041(6) 0.0052(5) 0.0004(6)
C6A 0.0199(6) 0.0221(7) 0.0213(6) -0.0002(5) 0.0041(5) 0.0000(6)
F1B 0.0204(5) 0.0420(7) 0.0338(6) 0.0004(5) 0.0099(4) 0.0035(4)
C1B 0.0159(6) 0.0179(6) 0.0154(5) -0.0034(5) -0.0002(4) 0.0003(5)
C2B 0.0199(6) 0.0221(7) 0.0213(6) -0.0002(5) 0.0041(5) 0.0000(6)
C3B 0.0177(7) 0.0279(8) 0.0274(7) -0.0041(6) 0.0052(5) 0.0004(6)
C4B 0.0206(7) 0.0262(8) 0.0291(7) -0.0052(6) -0.0030(5) 0.0072(6)
C5B 0.0266(8) 0.0282(8) 0.0251(7) 0.0031(6) -0.0021(6) 0.0062(6)
C6B 0.0208(7) 0.0270(8) 0.0179(6) 0.0019(5) 0.0014(5) 0.0027(6)
F2 0.0307(5) 0.0379(6) 0.0298(5) 0.0028(4) -0.0010(4) 0.0177(4)
N1 0.0182(5) 0.0215(6) 0.0152(5) 0.0006(4) 0.0016(4) 0.0018(5)
N2 0.0245(6) 0.0330(7) 0.0142(5) 0.0017(5) 0.0037(4) 0.0125(6)
C13 0.0156(6) 0.0180(6) 0.0153(5) -0.0012(5) 0.0006(4) -0.0008(5)
C7 0.0194(6) 0.0219(7) 0.0121(5) 0.0006(5) 0.0010(4) 0.0033(5)
C12 0.0214(7) 0.0226(7) 0.0213(6) 0.0013(5) 0.0013(5) 0.0011(6)
C10 0.0248(7) 0.0294(8) 0.0173(6) 0.0017(6) -0.0004(5) 0.0111(6)
C8 0.0246(7) 0.0232(8) 0.0244(7) -0.0015(6) -0.0044(5) -0.0003(6)
C11 0.0192(7) 0.0331(9) 0.0220(7) 0.0028(6) 0.0005(5) 0.0020(6)
C9 0.0357(9) 0.0213(8) 0.0266(7) -0.0022(6) -0.0051(6) 0.0054(7)

loop_
_atom_type_symbol
_atom_type_description
_atom_type_scat_dispersion_real
_atom_type_scat_dispersion_imag
_atom_type_scat_source
C C 0.0033 0.0016 'International Tables Vol C Tables 4.2.6.8 and 6.1.1.4'
H H 0.0000 0.0000 'International Tables Vol C Tables 4.2.6.8 and 6.1.1.4'
N N 0.0061 0.0033 'International Tables Vol C Tables 4.2.6.8 and 6.1.1.4'
F F 0.0171 0.0103 'International Tables Vol C Tables 4.2.6.8 and 6.1.1.4'

loop_
_geom_angle_atom_site_label_1
_geom_angle_atom_site_label_2
_geom_angle_atom_site_label_3
_geom_angle
C6A C1A C2A 119.42(13)
C6A C1A C13 119.38(12)
C2A C1A C13 121.20(12)
C3A C2A C1A 119.84(13)
C3A C2A H2A 120.1
C1A C2A H2A 120.1
C4A C3A C2A 121.55(14)
C4A C3A H3A 119.2
C2A C3A H3A 119.2
C5A C4A C3A 117.20(14)
C5A C4A H4A 121.4
C3A C4A H4A 121.4
F1A C5A C4A 117.68(14)
F1A C5A C6A 118.82(14)
C4A C5A C6A 123.46(14)
C5A C6A C1A 118.48(14)
C5A C6A H6A 120.8
C1A C6A H6A 120.8
C2B C1B C6B 119.42(13)
C2B C1B C13 119.38(12)
C6B C1B C13 121.20(12)
C3B C2B C1B 118.48(14)
C3B C2B H2B 120.8
C1B C2B H2B 120.8
C4B C3B C2B 123.46(14)
C4B C3B H3B 118.3
C2B C3B H3B 118.3
C3B C4B C5B 117.20(14)
C3B C4B H4B 121.4
C5B C4B H4B 121.4
F1B C5B C4B 118.50(14)
F1B C5B C6B 119.95(17)
C4B C5B C6B 121.55(14)
C5B C6B C1B 119.84(13)
C5B C6B H6B 120.1
C1B C6B H6B 120.1
C13 N1 C7 116.88(11)
C13 N2 H2C 120.0
C13 N2 H2D 120.0
H2C N2 H2D 120.0
N1 C13 N2 125.14(13)
N1 C13 C1B 118.66(12)
N2 C13 C1B 116.20(11)
N1 C13 C1A 118.66(12)
N2 C13 C1A 116.20(11)
C12 C7 C8 119.47(13)
C12 C7 N1 119.88(13)
C8 C7 N1 120.58(13)
C7 C12 C11 120.65(14)
C7 C12 H12 119.7
C11 C12 H12 119.7
F2 C10 C11 118.39(14)
F2 C10 C9 118.72(14)
C11 C10 C9 122.89(14)
C9 C8 C7 120.21(14)
C9 C8 H8 119.9
C7 C8 H8 119.9
C10 C11 C12 118.04(14)
C10 C11 H11 121.0
C12 C11 H11 121.0
C10 C9 C8 118.73(15)
C10 C9 H9 120.6
C8 C9 H9 120.6

loop_
_geom_bond_atom_site_label_1
_geom_bond_atom_site_label_2
_geom_bond_distance
F1A C5A 1.3548(17)
C1A C6A 1.3913(19)
C1A C2A 1.395(2)
C1A C13 1.4908(19)
C2A C3A 1.385(2)
C2A H2A 0.9500
C3A C4A 1.380(2)
C3A H3A 0.9500
C4A C5A 1.376(2)
C4A H4A 0.9500
C5A C6A 1.378(2)
C6A H6A 0.9500
F1B C5B 1.3212(10)
C1B C2B 1.3913(19)
C1B C6B 1.395(2)
C1B C13 1.4908(19)
C2B C3B 1.378(2)
C2B H2B 0.9500
C3B C4B 1.376(2)
C3B H3B 0.9500
C4B C5B 1.380(2)
C4B H4B 0.9500
C5B C6B 1.385(2)
C6B H6B 0.9500
F2 C10 1.3678(17)
N1 C13 1.2951(17)
N1 C7 1.4237(18)
N2 C13 1.3503(17)
N2 H2C 0.8800
N2 H2D 0.8800
C7 C12 1.389(2)
C7 C8 1.395(2)
C12 C11 1.398(2)
C12 H12 0.9500
C10 C11 1.372(2)
C10 C9 1.376(2)
C8 C9 1.387(2)
C8 H8 0.9500
C11 H11 0.9500
C9 H9 0.9500

loop_
_geom_torsion_atom_site_label_1
_geom_torsion_atom_site_label_2
_geom_torsion_atom_site_label_3
_geom_torsion_atom_site_label_4
_geom_torsion
C6A C1A C2A C3A -0.6(2)
C13 C1A C2A C3A 179.72(13)
C1A C2A C3A C4A 1.3(2)
C2A C3A C4A C5A -0.1(2)
C3A C4A C5A F1A 175.29(14)
C3A C4A C5A C6A -2.0(2)
F1A C5A C6A C1A -174.54(13)
C4A C5A C6A C1A 2.7(2)
C2A C1A C6A C5A -1.4(2)
C13 C1A C6A C5A 178.34(13)
C6B C1B C2B C3B -1.4(2)
C13 C1B C2B C3B 178.34(13)
C1B C2B C3B C4B 2.7(2)
C2B C3B C4B C5B -2.0(2)
C3B C4B C5B F1B -179.4(4)
C3B C4B C5B C6B -0.1(2)
F1B C5B C6B C1B -179.3(4)
C4B C5B C6B C1B 1.3(2)
C2B C1B C6B C5B -0.6(2)
C13 C1B C6B C5B 179.72(13)
C7 N1 C13 N2 0.8(2)
C7 N1 C13 C1B -179.22(12)
C7 N1 C13 C1A -179.22(12)
C2B C1B C13 N1 30.09(19)
C6B C1B C13 N1 -150.21(14)
C2B C1B C13 N2 -149.94(14)
C6B C1B C13 N2 29.76(19)
C6A C1A C13 N1 30.09(19)
C2A C1A C13 N1 -150.21(14)
C6A C1A C13 N2 -149.94(14)
C2A C1A C13 N2 29.76(19)
C13 N1 C7 C12 -88.98(16)
C13 N1 C7 C8 94.15(16)
C8 C7 C12 C11 -0.2(2)
N1 C7 C12 C11 -177.10(12)
C12 C7 C8 C9 0.1(2)
N1 C7 C8 C9 177.02(13)
F2 C10 C11 C12 179.73(12)
C9 C10 C11 C12 -0.1(2)
C7 C12 C11 C10 0.2(2)
F2 C10 C9 C8 -179.78(13)
C11 C10 C9 C8 0.1(2)
C7 C8 C9 C10 -0.1(2)
